data_7237374
loop_
_publ_author_name
'Han, Yi'
'Yuan, Wei'
'Wang, Hongyan'
'Li, Mengwei'
'Zhang, Wenqin'
'Chen, Yulan'

_publ_section_title
;
 Dual-responsive BN-embedded phenacenes featuring mechanochromic
 luminescence and ratiometric sensing of fluoride ions
;
_journal_issue 39
_journal_name_full 'Journal of Materials Chemistry C'
_journal_page_first 10456
_journal_paper_doi 10.1039/C8TC02449A
_journal_volume 6
_journal_year 2018
_chemical_formula_sum 'C28 H18 B2 N4 S3'
_chemical_formula_weight 528.26
_space_group_IT_number 2
_space_group_name_Hall '-P 1'
_space_group_name_H-M_alt 'P -1'
_symmetry_cell_setting triclinic
_symmetry_space_group_name_H-M 'P -1'
_atom_sites_solution_hydrogens geom
_atom_sites_solution_primary direct
_atom_sites_solution_secondary difmap
_audit_creation_method SHELXL-97
_audit_update_record
;
2018-01-17 deposited with the CCDC.
2018-08-06 downloaded from the CCDC.
;
_cell_angle_alpha 91.877(9)
_cell_angle_beta 92.37(2)
_cell_angle_gamma 91.526(14)
_cell_formula_units_Z 2
_cell_length_a 7.816(4)
_cell_length_b 12.150(5)
_cell_length_c 12.764(6)
_cell_measurement_reflns_used 2925
_cell_measurement_temperature 133(2)
_cell_measurement_theta_max 27.5
_cell_measurement_theta_min 3.1
_cell_volume 1210.0(10)
_computing_cell_refinement 'CrystalClear-SM Expert 2.1 b42'
_computing_data_collection 'CrystalClear-SM Expert 2.1 b42 (Rigaku, 2015)'
_computing_data_reduction 'CrystalClear-SM Expert 2.1 b42'
_computing_molecular_graphics 'CrystalStructure 4.1'
_computing_publication_material 'CrystalStructure 4.1 (Rigaku, 2014)'
_computing_structure_refinement 'SHELXL-97 (Sheldrick, 1997)'
_computing_structure_solution 'SHELXS-97 (Sheldrick, 1990)'
_diffrn_ambient_temperature 133(2)
_diffrn_detector_area_resol_mean 5.814
_diffrn_measured_fraction_theta_full 0.976
_diffrn_measured_fraction_theta_max 0.976
_diffrn_measurement_device_type 'Rigaku XtaLAB P200'
_diffrn_measurement_method '\w and \f scans'
_diffrn_radiation_monochromator multilayer
_diffrn_radiation_source 'rotating anode'
_diffrn_radiation_type MoK\a
_diffrn_radiation_wavelength 0.71073
_diffrn_reflns_av_R_equivalents 0.0345
_diffrn_reflns_av_sigmaI/netI 0.0351
_diffrn_reflns_limit_h_max 10
_diffrn_reflns_limit_h_min -10
_diffrn_reflns_limit_k_max 15
_diffrn_reflns_limit_k_min -15
_diffrn_reflns_limit_l_max 16
_diffrn_reflns_limit_l_min -16
_diffrn_reflns_number 15664
_diffrn_reflns_theta_full 27.55
_diffrn_reflns_theta_max 27.55
_diffrn_reflns_theta_min 3.00
_diffrn_standards_decay_% 0
_diffrn_standards_interval_count 0
_diffrn_standards_interval_time 0
_diffrn_standards_number 0
_exptl_absorpt_coefficient_mu 0.334
_exptl_absorpt_correction_T_max 0.9547
_exptl_absorpt_correction_T_min 0.9362
_exptl_absorpt_correction_type multi-scan
_exptl_absorpt_process_details 'REQAB (Rigaku, 1998)'
_exptl_crystal_colour Colorless
_exptl_crystal_density_diffrn 1.450
_exptl_crystal_density_method 'not measured'
_exptl_crystal_description Prism
_exptl_crystal_F_000 544
_exptl_crystal_size_max 0.20
_exptl_crystal_size_mid 0.18
_exptl_crystal_size_min 0.14
_refine_diff_density_max 0.400
_refine_diff_density_min -0.238
_refine_diff_density_rms 0.056
_refine_ls_extinction_method none
_refine_ls_goodness_of_fit_ref 1.033
_refine_ls_hydrogen_treatment constr
_refine_ls_matrix_type full
_refine_ls_number_parameters 334
_refine_ls_number_reflns 5456
_refine_ls_number_restraints 0
_refine_ls_restrained_S_all 1.033
_refine_ls_R_factor_all 0.0430
_refine_ls_R_factor_gt 0.0341
_refine_ls_shift/su_max 0.001
_refine_ls_shift/su_mean 0.000
_refine_ls_structure_factor_coef Fsqd
_refine_ls_weighting_details 'calc w=1/[\s^2^(Fo^2^)+(0.0576P)^2^+0.1379P] where P=(Fo^2^+2Fc^2^)/3'
_refine_ls_weighting_scheme calc
_refine_ls_wR_factor_gt 0.0933
_refine_ls_wR_factor_ref 0.0978
_reflns_number_gt 4541
_reflns_number_total 5456
_reflns_threshold_expression >2sigma(I)
_cod_data_source_file c8tc02449a2.cif
_cod_data_source_block shelx
_cod_depositor_comments
;
The following automatic conversions were performed:

data item '_exptl_absorpt_correction_type' value 'MULTI-SCAN' was
changed to 'multi-scan' in accordance with the
/home/saulius/struct/COD-crude-data/automatic-downloads/DataCite-retrospective/RSC/depositions/lib/dictionaries/cif_core.dic
dictionary named 'cif_core.dic' version 2.4.2 last updated on
2011-04-26.

data item '_refine_ls_hydrogen_treatment' value 'CONSTR' was changed
to 'constr' in accordance with the
/home/saulius/struct/COD-crude-data/automatic-downloads/DataCite-retrospective/RSC/depositions/lib/dictionaries/cif_core.dic
dictionary named 'cif_core.dic' version 2.4.2 last updated on
2011-04-26.

data item '_symmetry_cell_setting' value 'Triclinic' was changed to
'triclinic' in accordance with the
/home/saulius/struct/COD-crude-data/automatic-downloads/DataCite-retrospective/RSC/depositions/lib/dictionaries/cif_core.dic
dictionary named 'cif_core.dic' version 2.4.2 last updated on
2011-04-26.

Automatic conversion script
Id: cif_fix_values 6909 2019-04-08 15:41:33Z antanas 
;
_cod_original_sg_symbol_H-M P-1
_cod_database_code 7237374

loop_
_symmetry_equiv_pos_as_xyz
'x, y, z'
'-x, -y, -z'

loop_
_atom_site_label
_atom_site_type_symbol
_atom_site_fract_x
_atom_site_fract_y
_atom_site_fract_z
_atom_site_U_iso_or_equiv
_atom_site_adp_type
_atom_site_occupancy
_atom_site_symmetry_multiplicity
_atom_site_calc_flag
_atom_site_refinement_flags
S1 S -0.00868(5) 0.19761(3) 0.44407(3) 0.02138(11) Uani 1 1 d .
S2 S 0.22688(5) 0.42974(3) 0.22780(3) 0.02439(11) Uani 1 1 d .
S3 S 0.48669(5) 0.74438(3) 0.33355(3) 0.01915(10) Uani 1 1 d .
B1 B 0.0971(2) 0.34097(14) 0.72939(14) 0.0197(4) Uani 1 1 d .
B2 B 0.4300(2) 0.75418(13) 0.64561(13) 0.0168(3) Uani 1 1 d .
N1 N 0.15338(17) 0.36261(11) 0.32547(10) 0.0218(3) Uani 1 1 d .
N2 N 0.31399(17) 0.53679(11) 0.29083(10) 0.0215(3) Uani 1 1 d .
N3 N 0.18545(16) 0.44049(10) 0.70247(10) 0.0176(3) Uani 1 1 d .
N4 N 0.34155(16) 0.65083(10) 0.65999(9) 0.0162(3) Uani 1 1 d .
C1 C 0.0840(2) 0.30459(12) 0.84651(12) 0.0226(3) Uani 1 1 d .
C2 C 0.2286(2) 0.28420(13) 0.91034(13) 0.0257(4) Uani 1 1 d .
H2 H 0.3390 0.3006 0.8855 0.031 Uiso 1 1 calc R
C3 C 0.2153(2) 0.24063(14) 1.00909(13) 0.0302(4) Uani 1 1 d .
H3 H 0.3157 0.2269 1.0506 0.036 Uiso 1 1 calc R
C4 C 0.0550(3) 0.21738(15) 1.04666(14) 0.0342(4) Uani 1 1 d .
H4 H 0.0452 0.1878 1.1142 0.041 Uiso 1 1 calc R
C5 C -0.0902(3) 0.23711(16) 0.98613(14) 0.0355(4) Uani 1 1 d .
H5 H -0.2001 0.2217 1.0122 0.043 Uiso 1 1 calc R
C6 C -0.0761(2) 0.27972(14) 0.88654(14) 0.0300(4) Uani 1 1 d .
H6 H -0.1771 0.2921 0.8451 0.036 Uiso 1 1 calc R
C7 C 0.02791(19) 0.26701(12) 0.63866(12) 0.0204(3) Uani 1 1 d .
C8 C -0.0612(2) 0.16236(12) 0.63753(13) 0.0238(3) Uani 1 1 d .
H8 H -0.0966 0.1280 0.6992 0.029 Uiso 1 1 calc R
C9 C -0.0899(2) 0.11739(13) 0.53989(14) 0.0251(3) Uani 1 1 d .
H9 H -0.1486 0.0487 0.5257 0.030 Uiso 1 1 calc R
C10 C 0.06495(19) 0.29654(12) 0.53781(12) 0.0177(3) Uani 1 1 d .
C11 C 0.15603(19) 0.39627(11) 0.51686(12) 0.0170(3) Uani 1 1 d .
C12 C 0.19507(19) 0.42428(12) 0.41250(12) 0.0173(3) Uani 1 1 d .
C13 C 0.28817(19) 0.52304(12) 0.39277(11) 0.0173(3) Uani 1 1 d .
C14 C 0.34226(18) 0.59914(11) 0.47604(11) 0.0157(3) Uani 1 1 d .
C15 C 0.30079(18) 0.57395(11) 0.57828(11) 0.0151(3) Uani 1 1 d .
C16 C 0.21244(18) 0.46934(11) 0.59938(11) 0.0159(3) Uani 1 1 d .
C17 C 0.43376(19) 0.69930(11) 0.45601(11) 0.0159(3) Uani 1 1 d .
C18 C 0.48502(19) 0.77496(12) 0.53551(11) 0.0167(3) Uani 1 1 d .
C19 C 0.56885(19) 0.86963(12) 0.49495(12) 0.0187(3) Uani 1 1 d .
H19 H 0.6132 0.9301 0.5377 0.022 Uiso 1 1 calc R
C20 C 0.5783(2) 0.86383(12) 0.38924(12) 0.0213(3) Uani 1 1 d .
H20 H 0.6301 0.9198 0.3500 0.026 Uiso 1 1 calc R
C21 C 0.2744(2) 0.50967(12) 0.78577(12) 0.0203(3) Uani 1 1 d .
H21A H 0.3955 0.4881 0.7931 0.024 Uiso 1 1 calc R
H21B H 0.2204 0.4973 0.8533 0.024 Uiso 1 1 calc R
C22 C 0.2676(2) 0.62933(12) 0.76163(11) 0.0192(3) Uani 1 1 d .
H22A H 0.1470 0.6524 0.7602 0.023 Uiso 1 1 calc R
H22B H 0.3317 0.6734 0.8176 0.023 Uiso 1 1 calc R
C23 C 0.4553(2) 0.84680(12) 0.73468(11) 0.0193(3) Uani 1 1 d .
C24 C 0.3178(2) 0.89407(13) 0.78468(12) 0.0239(3) Uani 1 1 d .
H24 H 0.2059 0.8629 0.7717 0.029 Uiso 1 1 calc R
C25 C 0.3405(3) 0.98552(14) 0.85289(13) 0.0300(4) Uani 1 1 d .
H25 H 0.2446 1.0163 0.8853 0.036 Uiso 1 1 calc R
C26 C 0.5029(3) 1.03163(13) 0.87351(12) 0.0315(4) Uani 1 1 d .
H26 H 0.5186 1.0944 0.9196 0.038 Uiso 1 1 calc R
C27 C 0.6418(2) 0.98597(13) 0.82683(13) 0.0294(4) Uani 1 1 d .
H27 H 0.7537 1.0163 0.8422 0.035 Uiso 1 1 calc R
C28 C 0.6185(2) 0.89529(13) 0.75714(12) 0.0236(3) Uani 1 1 d .
H28 H 0.7149 0.8658 0.7243 0.028 Uiso 1 1 calc R

loop_
_atom_site_aniso_label
_atom_site_aniso_U_11
_atom_site_aniso_U_22
_atom_site_aniso_U_33
_atom_site_aniso_U_23
_atom_site_aniso_U_13
_atom_site_aniso_U_12
S1 0.0212(2) 0.01494(18) 0.0277(2) -0.00278(14) 0.00107(16) -0.00210(14)
S2 0.0293(2) 0.0249(2) 0.01855(19) -0.00433(15) 0.00332(16) -0.00459(16)
S3 0.0229(2) 0.01811(18) 0.01681(18) 0.00298(13) 0.00431(15) -0.00102(14)
B1 0.0196(9) 0.0146(8) 0.0256(9) 0.0043(6) 0.0054(7) 0.0009(6)
B2 0.0177(8) 0.0136(7) 0.0191(8) 0.0018(6) 0.0001(7) 0.0006(6)
N1 0.0244(7) 0.0200(6) 0.0207(6) -0.0029(5) 0.0029(6) -0.0019(5)
N2 0.0248(7) 0.0218(6) 0.0179(6) -0.0023(5) 0.0031(5) -0.0020(5)
N3 0.0209(6) 0.0138(6) 0.0183(6) 0.0019(5) 0.0029(5) -0.0001(5)
N4 0.0199(6) 0.0132(6) 0.0155(6) 0.0007(4) 0.0031(5) -0.0005(5)
C1 0.0306(9) 0.0141(7) 0.0233(8) 0.0017(6) 0.0055(7) -0.0027(6)
C2 0.0310(9) 0.0208(8) 0.0257(8) 0.0028(6) 0.0052(7) 0.0008(7)
C3 0.0417(11) 0.0252(8) 0.0240(8) 0.0033(6) 0.0008(8) 0.0027(7)
C4 0.0527(12) 0.0282(9) 0.0224(8) 0.0054(7) 0.0093(8) -0.0047(8)
C5 0.0412(11) 0.0363(10) 0.0296(9) 0.0050(7) 0.0137(8) -0.0089(8)
C6 0.0323(10) 0.0296(9) 0.0284(9) 0.0047(7) 0.0053(8) -0.0054(7)
C7 0.0184(8) 0.0155(7) 0.0277(8) 0.0031(6) 0.0035(6) -0.0002(6)
C8 0.0224(8) 0.0157(7) 0.0338(9) 0.0047(6) 0.0056(7) -0.0024(6)
C9 0.0202(8) 0.0161(7) 0.0389(9) 0.0010(6) 0.0039(7) -0.0030(6)
C10 0.0159(7) 0.0127(7) 0.0245(8) -0.0004(5) 0.0012(6) 0.0006(5)
C11 0.0163(7) 0.0126(6) 0.0223(7) 0.0010(5) 0.0020(6) 0.0014(5)
C12 0.0168(7) 0.0137(7) 0.0215(7) -0.0013(5) 0.0014(6) 0.0017(6)
C13 0.0181(7) 0.0151(7) 0.0188(7) -0.0002(5) 0.0026(6) 0.0013(6)
C14 0.0164(7) 0.0121(6) 0.0186(7) 0.0008(5) 0.0021(6) 0.0010(5)
C15 0.0160(7) 0.0112(6) 0.0185(7) 0.0009(5) 0.0020(6) 0.0017(5)
C16 0.0160(7) 0.0125(7) 0.0197(7) 0.0022(5) 0.0035(6) 0.0017(5)
C17 0.0170(7) 0.0141(7) 0.0172(7) 0.0032(5) 0.0046(6) 0.0017(5)
C18 0.0170(7) 0.0138(7) 0.0194(7) 0.0024(5) 0.0018(6) 0.0008(5)
C19 0.0194(8) 0.0139(7) 0.0231(7) 0.0031(5) 0.0023(6) -0.0010(6)
C20 0.0231(8) 0.0162(7) 0.0250(8) 0.0046(6) 0.0033(6) -0.0018(6)
C21 0.0261(8) 0.0170(7) 0.0178(7) 0.0019(5) 0.0026(6) -0.0037(6)
C22 0.0252(8) 0.0164(7) 0.0161(7) 0.0006(5) 0.0054(6) -0.0027(6)
C23 0.0297(8) 0.0136(7) 0.0148(7) 0.0032(5) 0.0017(6) -0.0019(6)
C24 0.0328(9) 0.0188(7) 0.0201(7) 0.0006(6) 0.0053(7) -0.0036(6)
C25 0.0484(11) 0.0218(8) 0.0203(8) -0.0015(6) 0.0091(8) 0.0007(8)
C26 0.0587(12) 0.0184(8) 0.0169(7) -0.0015(6) 0.0006(8) -0.0064(8)
C27 0.0415(10) 0.0226(8) 0.0231(8) 0.0036(6) -0.0082(8) -0.0102(7)
C28 0.0300(9) 0.0202(8) 0.0202(7) 0.0038(6) -0.0018(7) -0.0032(6)

loop_
_atom_type_symbol
_atom_type_description
_atom_type_scat_dispersion_real
_atom_type_scat_dispersion_imag
_atom_type_scat_source
C C 0.0033 0.0016 'International Tables Vol C Tables 4.2.6.8 and 6.1.1.4'
H H 0.0000 0.0000 'International Tables Vol C Tables 4.2.6.8 and 6.1.1.4'
B B 0.0013 0.0007 'International Tables Vol C Tables 4.2.6.8 and 6.1.1.4'
N N 0.0061 0.0033 'International Tables Vol C Tables 4.2.6.8 and 6.1.1.4'
S S 0.1246 0.1234 'International Tables Vol C Tables 4.2.6.8 and 6.1.1.4'

loop_
_geom_angle_atom_site_label_1
_geom_angle_atom_site_label_2
_geom_angle_atom_site_label_3
_geom_angle
C9 S1 C10 90.88(8)
N2 S2 N1 100.05(7)
C20 S3 C17 90.95(8)
N3 B1 C7 116.41(14)
N3 B1 C1 122.44(14)
C7 B1 C1 120.99(13)
N4 B2 C18 116.06(13)
N4 B2 C23 123.25(13)
C18 B2 C23 120.46(13)
C12 N1 S2 106.30(11)
C13 N2 S2 106.57(10)
C16 N3 B1 123.48(13)
C16 N3 C21 116.47(12)
B1 N3 C21 119.49(13)
C15 N4 B2 123.48(12)
C15 N4 C22 116.54(12)
B2 N4 C22 119.41(12)
C2 C1 C6 117.10(15)
C2 C1 B1 122.35(15)
C6 C1 B1 120.19(15)
C3 C2 C1 121.84(16)
C3 C2 H2 119.1
C1 C2 H2 119.1
C4 C3 C2 119.66(18)
C4 C3 H3 120.2
C2 C3 H3 120.2
C5 C4 C3 120.03(16)
C5 C4 H4 120.0
C3 C4 H4 120.0
C4 C5 C6 120.06(17)
C4 C5 H5 120.0
C6 C5 H5 120.0
C5 C6 C1 121.31(18)
C5 C6 H6 119.3
C1 C6 H6 119.3
C10 C7 C8 111.02(14)
C10 C7 B1 117.94(14)
C8 C7 B1 130.81(15)
C9 C8 C7 113.19(15)
C9 C8 H8 123.4
C7 C8 H8 123.4
C8 C9 S1 112.88(12)
C8 C9 H9 123.6
S1 C9 H9 123.6
C7 C10 C11 122.50(14)
C7 C10 S1 112.02(11)
C11 C10 S1 125.46(12)
C16 C11 C10 120.49(14)
C16 C11 C12 117.93(13)
C10 C11 C12 121.58(13)
N1 C12 C13 113.58(14)
N1 C12 C11 125.34(14)
C13 C12 C11 121.06(13)
N2 C13 C12 113.48(13)
N2 C13 C14 125.17(13)
C12 C13 C14 121.33(14)
C15 C14 C13 118.09(13)
C15 C14 C17 120.58(13)
C13 C14 C17 121.33(13)
N4 C15 C14 119.05(12)
N4 C15 C16 120.34(13)
C14 C15 C16 120.60(13)
N3 C16 C11 118.99(13)
N3 C16 C15 120.17(13)
C11 C16 C15 120.84(13)
C18 C17 C14 122.21(13)
C18 C17 S3 111.85(11)
C14 C17 S3 125.90(11)
C17 C18 C19 111.44(13)
C17 C18 B2 118.33(13)
C19 C18 B2 129.81(14)
C20 C19 C18 112.86(14)
C20 C19 H19 123.6
C18 C19 H19 123.6
C19 C20 S3 112.89(11)
C19 C20 H20 123.6
S3 C20 H20 123.6
N3 C21 C22 111.27(12)
N3 C21 H21A 109.4
C22 C21 H21A 109.4
N3 C21 H21B 109.4
C22 C21 H21B 109.4
H21A C21 H21B 108.0
N4 C22 C21 111.18(12)
N4 C22 H22A 109.4
C21 C22 H22A 109.4
N4 C22 H22B 109.4
C21 C22 H22B 109.4
H22A C22 H22B 108.0
C24 C23 C28 116.94(14)
C24 C23 B2 122.63(14)
C28 C23 B2 119.92(14)
C25 C24 C23 121.83(16)
C25 C24 H24 119.1
C23 C24 H24 119.1
C26 C25 C24 119.96(17)
C26 C25 H25 120.0
C24 C25 H25 120.0
C27 C26 C25 119.73(15)
C27 C26 H26 120.1
C25 C26 H26 120.1
C26 C27 C28 120.22(16)
C26 C27 H27 119.9
C28 C27 H27 119.9
C27 C28 C23 121.30(16)
C27 C28 H28 119.3
C23 C28 H28 119.3

loop_
_geom_bond_atom_site_label_1
_geom_bond_atom_site_label_2
_geom_bond_distance
S1 C9 1.7198(17)
S1 C10 1.7376(16)
S2 N2 1.6252(14)
S2 N1 1.6280(15)
S3 C20 1.7203(17)
S3 C17 1.7355(16)
B1 N3 1.435(2)
B1 C7 1.515(2)
B1 C1 1.579(2)
B2 N4 1.438(2)
B2 C18 1.514(2)
B2 C23 1.576(2)
N1 C12 1.3432(19)
N2 C13 1.3401(19)
N3 C16 1.3958(19)
N3 C21 1.4730(19)
N4 C15 1.3981(18)
N4 C22 1.4702(18)
C1 C2 1.398(2)
C1 C6 1.400(2)
C2 C3 1.390(2)
C2 H2 0.9500
C3 C4 1.386(3)
C3 H3 0.9500
C4 C5 1.377(3)
C4 H4 0.9500
C5 C6 1.396(2)
C5 H5 0.9500
C6 H6 0.9500
C7 C10 1.388(2)
C7 C8 1.433(2)
C8 C9 1.352(2)
C8 H8 0.9500
C9 H9 0.9500
C10 C11 1.427(2)
C11 C16 1.404(2)
C11 C12 1.429(2)
C12 C13 1.422(2)
C13 C14 1.429(2)
C14 C15 1.399(2)
C14 C17 1.431(2)
C15 C16 1.468(2)
C17 C18 1.386(2)
C18 C19 1.431(2)
C19 C20 1.354(2)
C19 H19 0.9500
C20 H20 0.9500
C21 C22 1.498(2)
C21 H21A 0.9900
C21 H21B 0.9900
C22 H22A 0.9900
C22 H22B 0.9900
C23 C24 1.399(2)
C23 C28 1.405(2)
C24 C25 1.392(2)
C24 H24 0.9500
C25 C26 1.386(3)
C25 H25 0.9500
C26 C27 1.381(3)
C26 H26 0.9500
C27 C28 1.396(2)
C27 H27 0.9500
C28 H28 0.9500

loop_
_geom_torsion_atom_site_label_1
_geom_torsion_atom_site_label_2
_geom_torsion_atom_site_label_3
_geom_torsion_atom_site_label_4
_geom_torsion
N2 S2 N1 C12 0.46(12)
N1 S2 N2 C13 0.15(12)
C7 B1 N3 C16 -1.5(2)
C1 B1 N3 C16 173.86(13)
C7 B1 N3 C21 -172.53(13)
C1 B1 N3 C21 2.8(2)
C18 B2 N4 C15 -2.4(2)
C23 B2 N4 C15 172.08(14)
C18 B2 N4 C22 -173.45(13)
C23 B2 N4 C22 1.0(2)
N3 B1 C1 C2 -60.6(2)
C7 B1 C1 C2 114.57(18)
N3 B1 C1 C6 126.57(17)
C7 B1 C1 C6 -58.3(2)
C6 C1 C2 C3 0.3(2)
B1 C1 C2 C3 -172.76(15)
C1 C2 C3 C4 -0.6(3)
C2 C3 C4 C5 0.2(3)
C3 C4 C5 C6 0.5(3)
C4 C5 C6 C1 -0.8(3)
C2 C1 C6 C5 0.4(2)
B1 C1 C6 C5 173.65(16)
N3 B1 C7 C10 4.4(2)
C1 B1 C7 C10 -171.01(14)
N3 B1 C7 C8 178.29(15)
C1 B1 C7 C8 2.9(3)
C10 C7 C8 C9 -0.6(2)
B1 C7 C8 C9 -174.78(16)
C7 C8 C9 S1 0.82(19)
C10 S1 C9 C8 -0.66(13)
C8 C7 C10 C11 -178.83(14)
B1 C7 C10 C11 -3.8(2)
C8 C7 C10 S1 0.06(17)
B1 C7 C10 S1 175.11(11)
C9 S1 C10 C7 0.32(12)
C9 S1 C10 C11 179.18(14)
C7 C10 C11 C16 0.0(2)
S1 C10 C11 C16 -178.71(11)
C7 C10 C11 C12 179.04(14)
S1 C10 C11 C12 0.3(2)
S2 N1 C12 C13 -0.93(16)
S2 N1 C12 C11 -179.69(13)
C16 C11 C12 N1 178.69(14)
C10 C11 C12 N1 -0.3(2)
C16 C11 C12 C13 0.0(2)
C10 C11 C12 C13 -179.02(14)
S2 N2 C13 C12 -0.71(16)
S2 N2 C13 C14 -179.09(13)
N1 C12 C13 N2 1.1(2)
C11 C12 C13 N2 179.95(13)
N1 C12 C13 C14 179.57(13)
C11 C12 C13 C14 -1.6(2)
N2 C13 C14 C15 178.16(14)
C12 C13 C14 C15 -0.1(2)
N2 C13 C14 C17 -0.8(2)
C12 C13 C14 C17 -179.07(14)
B2 N4 C15 C14 -2.2(2)
C22 N4 C15 C14 169.11(13)
B2 N4 C15 C16 179.08(14)
C22 N4 C15 C16 -9.6(2)
C13 C14 C15 N4 -175.44(13)
C17 C14 C15 N4 3.5(2)
C13 C14 C15 C16 3.3(2)
C17 C14 C15 C16 -177.75(13)
B1 N3 C16 C11 -2.2(2)
C21 N3 C16 C11 169.06(13)
B1 N3 C16 C15 178.62(14)
C21 N3 C16 C15 -10.1(2)
C10 C11 C16 N3 3.1(2)
C12 C11 C16 N3 -175.97(13)
C10 C11 C16 C15 -177.79(13)
C12 C11 C16 C15 3.2(2)
N4 C15 C16 N3 -7.1(2)
C14 C15 C16 N3 174.18(13)
N4 C15 C16 C11 173.76(13)
C14 C15 C16 C11 -4.9(2)
C15 C14 C17 C18 0.0(2)
C13 C14 C17 C18 178.99(14)
C15 C14 C17 S3 -177.27(11)
C13 C14 C17 S3 1.7(2)
C20 S3 C17 C18 0.35(12)
C20 S3 C17 C14 177.90(14)
C14 C17 C18 C19 -178.02(14)
S3 C17 C18 C19 -0.37(17)
C14 C17 C18 B2 -4.7(2)
S3 C17 C18 B2 172.93(11)
N4 B2 C18 C17 5.7(2)
C23 B2 C18 C17 -168.89(14)
N4 B2 C18 C19 177.60(15)
C23 B2 C18 C19 3.0(3)
C17 C18 C19 C20 0.19(19)
B2 C18 C19 C20 -172.13(15)
C18 C19 C20 S3 0.08(18)
C17 S3 C20 C19 -0.24(13)
C16 N3 C21 C22 41.80(18)
B1 N3 C21 C22 -146.53(14)
C15 N4 C22 C21 41.28(18)
B2 N4 C22 C21 -147.03(14)
N3 C21 C22 N4 -57.15(17)
N4 B2 C23 C24 -57.7(2)
C18 B2 C23 C24 116.55(17)
N4 B2 C23 C28 130.75(16)
C18 B2 C23 C28 -55.0(2)
C28 C23 C24 C25 0.6(2)
B2 C23 C24 C25 -171.25(15)
C23 C24 C25 C26 -0.6(2)
C24 C25 C26 C27 -0.5(2)
C25 C26 C27 C28 1.5(2)
C26 C27 C28 C23 -1.5(2)
C24 C23 C28 C27 0.5(2)
B2 C23 C28 C27 172.52(14)
